data_1501908
loop_
_publ_author_name
'Martin, Laetitia J.'
'Marzinzik, Andreas L.'
'Ley, Steven V.'
'Baxendale, Ian R.'

_publ_section_title
;
 Safe and reliable synthesis of diazoketones and quinoxalines in a
 continuous flow reactor.
;
_journal_issue 2
_journal_name_full 'Organic letters'
_journal_page_first 320
_journal_page_last 323
_journal_paper_doi 10.1021/ol1027927
_journal_volume 13
_journal_year 2011
_chemical_formula_sum 'C15 H7 Br Cl F3 N2'
_chemical_formula_weight 387.59
_chemical_name_common E-47209-EXP035
_chemical_name_systematic
; 
 ? 
;
_space_group_IT_number 2
_symmetry_cell_setting triclinic
_symmetry_space_group_name_Hall '-P 1'
_symmetry_space_group_name_H-M 'P -1'
_atom_sites_solution_hydrogens geom
_atom_sites_solution_primary direct
_atom_sites_solution_secondary difmap
_audit_creation_method SHELXL-97
_cell_angle_alpha 87.975(8)
_cell_angle_beta 87.647(8)
_cell_angle_gamma 88.540(8)
_cell_formula_units_Z 4
_cell_length_a 9.740(2)
_cell_length_b 10.580(2)
_cell_length_c 13.367(3)
_cell_measurement_reflns_used 9891
_cell_measurement_temperature 100(2)
_cell_measurement_theta_max 68.25
_cell_measurement_theta_min 3.31
_cell_volume 1375.0(5)
_computing_cell_refinement 'Saint V7.36A (Bruker AXS, 2004)'
_computing_data_collection 'SMART V5.630 (Bruker AXS, 2003)'
_computing_data_reduction 'Saint V7.36A (Bruker AXS, 2004)'
_computing_molecular_graphics 'PLATON (Spek, 2004)'
_computing_structure_refinement 'SHELXL-97 (Sheldrick, 1997)'
_computing_structure_solution 'SHELXS-97 (Sheldrick, 1990)'
_diffrn_ambient_temperature 100(2)
_diffrn_measured_fraction_theta_full 0.973
_diffrn_measured_fraction_theta_max 0.973
_diffrn_measurement_device_type 'three-circle goniometer'
_diffrn_measurement_method \w-scans
_diffrn_radiation_monochromator 'multilayer mirrors'
_diffrn_radiation_source microsource
_diffrn_radiation_type CuK\a
_diffrn_radiation_wavelength 1.54178
_diffrn_reflns_av_R_equivalents 0.0355
_diffrn_reflns_av_sigmaI/netI 0.0298
_diffrn_reflns_limit_h_max 11
_diffrn_reflns_limit_h_min -11
_diffrn_reflns_limit_k_max 12
_diffrn_reflns_limit_k_min -11
_diffrn_reflns_limit_l_max 16
_diffrn_reflns_limit_l_min -15
_diffrn_reflns_number 20949
_diffrn_reflns_theta_full 68.28
_diffrn_reflns_theta_max 68.28
_diffrn_reflns_theta_min 3.31
_exptl_absorpt_coefficient_mu 6.177
_exptl_absorpt_correction_T_max 0.8864
_exptl_absorpt_correction_T_min 0.2966
_exptl_absorpt_correction_type multi-scan
_exptl_absorpt_process_details 'SADABS (Sheldrick, 1999)'
_exptl_crystal_density_diffrn 1.872
_exptl_crystal_density_method 'not measured'
_exptl_crystal_F_000 760
_exptl_crystal_size_max 0.26
_exptl_crystal_size_mid 0.20
_exptl_crystal_size_min 0.02
_refine_diff_density_max 1.567
_refine_diff_density_min -1.245
_refine_diff_density_rms 0.155
_refine_ls_extinction_method none
_refine_ls_goodness_of_fit_ref 1.115
_refine_ls_hydrogen_treatment riding
_refine_ls_matrix_type full
_refine_ls_number_parameters 397
_refine_ls_number_reflns 4900
_refine_ls_number_restraints 0
_refine_ls_restrained_S_all 1.115
_refine_ls_R_factor_all 0.0453
_refine_ls_R_factor_gt 0.0389
_refine_ls_shift/su_max 0.017
_refine_ls_shift/su_mean 0.002
_refine_ls_structure_factor_coef Fsqd
_refine_ls_weighting_details 'calc w=1/[\s^2^(Fo^2^)+(0.0939P)^2^+3.8375P] where P=(Fo^2^+2Fc^2^)/3'
_refine_ls_weighting_scheme calc
_refine_ls_wR_factor_gt 0.1180
_refine_ls_wR_factor_ref 0.1531
_reflns_number_gt 4490
_reflns_number_total 4900
_reflns_threshold_expression >2sigma(I)
_cod_data_source_file ol1027927_si_002.cif
_cod_data_source_block AMA13a
_cod_original_sg_symbol_H-M P-1
_cod_database_code 1501908
_chemical_source_common DCE/CDCl3/ACN

loop_
_symmetry_equiv_pos_as_xyz
'x, y, z'
'-x, -y, -z'

loop_
_atom_site_label
_atom_site_type_symbol
_atom_site_fract_x
_atom_site_fract_y
_atom_site_fract_z
_atom_site_U_iso_or_equiv
_atom_site_adp_type
_atom_site_occupancy
_atom_site_symmetry_multiplicity
_atom_site_calc_flag
_atom_site_refinement_flags
N1 N 0.0793(4) 0.0922(3) 0.3819(3) 0.0208(7) Uani 1 1 d .
C2 C -0.0106(4) 0.1248(4) 0.3097(3) 0.0204(8) Uani 1 1 d .
C3 C 0.0032(4) 0.0699(4) 0.2143(3) 0.0225(9) Uani 1 1 d .
C4 C -0.0824(4) 0.1067(4) 0.1387(3) 0.0250(9) Uani 1 1 d .
H4 H -0.0715 0.0698 0.0750 0.030 Uiso 1 1 calc R
C5 C -0.1857(4) 0.1987(4) 0.1561(3) 0.0250(9) Uani 1 1 d .
C6 C -0.2073(4) 0.2502(4) 0.2481(3) 0.0249(9) Uani 1 1 d .
H6 H -0.2807 0.3094 0.2597 0.030 Uiso 1 1 calc R
C7 C -0.1186(4) 0.2139(4) 0.3256(3) 0.0228(9) Uani 1 1 d .
N8 N -0.1386(4) 0.2688(4) 0.4165(3) 0.0290(8) Uani 1 1 d .
C9 C -0.0509(5) 0.2346(5) 0.4851(3) 0.0297(10) Uani 1 1 d .
H9 H -0.0633 0.2697 0.5494 0.036 Uiso 1 1 calc R
C10 C 0.0618(4) 0.1479(4) 0.4689(3) 0.0218(9) Uani 1 1 d .
C11 C 0.1612(4) 0.1158(4) 0.5471(3) 0.0202(8) Uani 1 1 d .
C12 C 0.1478(5) 0.1711(4) 0.6415(3) 0.0244(9) Uani 1 1 d .
H12 H 0.0740 0.2291 0.6552 0.029 Uiso 1 1 calc R
C13 C 0.2414(5) 0.1414(5) 0.7143(3) 0.0272(9) Uani 1 1 d .
H13 H 0.2311 0.1777 0.7783 0.033 Uiso 1 1 calc R
C14 C 0.3498(4) 0.0588(4) 0.6936(3) 0.0240(9) Uani 1 1 d .
C15 C 0.3663(5) 0.0052(4) 0.5999(3) 0.0263(9) Uani 1 1 d .
H15 H 0.4417 -0.0510 0.5859 0.032 Uiso 1 1 calc R
C16 C 0.2728(5) 0.0344(4) 0.5279(3) 0.0252(9) Uani 1 1 d .
H16 H 0.2845 -0.0016 0.4639 0.030 Uiso 1 1 calc R
Br17 Br 0.13826(5) -0.05876(5) 0.19215(3) 0.03032(18) Uani 1 1 d .
C18 C -0.2689(5) 0.2441(5) 0.0689(3) 0.0282(10) Uani 1 1 d .
F19 F -0.3158(3) 0.1488(3) 0.0180(2) 0.0331(6) Uani 1 1 d .
F20 F -0.1911(3) 0.3137(3) 0.0035(2) 0.0375(7) Uani 1 1 d .
F21 F -0.3774(3) 0.3166(3) 0.0964(2) 0.0368(7) Uani 1 1 d .
Cl22 Cl 0.46792(11) 0.02335(10) 0.78457(8) 0.0293(3) Uani 1 1 d .
N31 N 0.3520(3) 0.3274(3) 0.3707(3) 0.0208(7) Uani 1 1 d .
C32 C 0.2758(4) 0.3430(4) 0.2873(3) 0.0204(8) Uani 1 1 d .
C33 C 0.3165(4) 0.2756(4) 0.2005(3) 0.0227(9) Uani 1 1 d .
H33 H 0.3933 0.2184 0.2015 0.027 Uiso 1 1 calc R
C34 C 0.2441(4) 0.2939(4) 0.1160(3) 0.0226(9) Uani 1 1 d .
C35 C 0.1306(4) 0.3808(4) 0.1123(3) 0.0227(9) Uani 1 1 d .
H35 H 0.0837 0.3951 0.0518 0.027 Uiso 1 1 calc R
C36 C 0.0900(4) 0.4430(4) 0.1955(3) 0.0223(9) Uani 1 1 d .
C37 C 0.1600(4) 0.4264(4) 0.2862(3) 0.0199(8) Uani 1 1 d .
N38 N 0.1166(4) 0.4889(4) 0.3700(3) 0.0249(8) Uani 1 1 d .
C39 C 0.1910(5) 0.4701(4) 0.4490(3) 0.0259(9) Uani 1 1 d .
H39 H 0.1627 0.5116 0.5086 0.031 Uiso 1 1 calc R
C40 C 0.3123(4) 0.3908(4) 0.4507(3) 0.0211(8) Uani 1 1 d .
C41 C 0.3961(4) 0.3769(4) 0.5403(3) 0.0195(8) Uani 1 1 d .
C42 C 0.3581(5) 0.4393(4) 0.6285(3) 0.0255(9) Uani 1 1 d .
H42 H 0.2771 0.4914 0.6304 0.031 Uiso 1 1 calc R
C43 C 0.4360(5) 0.4266(4) 0.7127(3) 0.0260(9) Uani 1 1 d .
H43 H 0.4101 0.4702 0.7717 0.031 Uiso 1 1 calc R
C44 C 0.5531(4) 0.3487(4) 0.7089(3) 0.0240(9) Uani 1 1 d .
C45 C 0.5946(5) 0.2886(4) 0.6226(3) 0.0260(9) Uani 1 1 d .
H45 H 0.6764 0.2377 0.6206 0.031 Uiso 1 1 calc R
C46 C 0.5159(5) 0.3030(4) 0.5390(3) 0.0246(9) Uani 1 1 d .
H46 H 0.5444 0.2614 0.4796 0.030 Uiso 1 1 calc R
Br47 Br -0.06096(4) 0.55924(4) 0.18851(3) 0.02541(17) Uani 1 1 d .
C48 C 0.2860(5) 0.2270(5) 0.0218(3) 0.0287(10) Uani 1 1 d .
F49 F 0.3817(3) 0.1375(3) 0.0355(2) 0.0375(7) Uani 1 1 d .
F50 F 0.1779(3) 0.1721(3) -0.0176(2) 0.0355(7) Uani 1 1 d .
F51 F 0.3342(3) 0.3072(3) -0.0501(2) 0.0396(7) Uani 1 1 d .
Cl52 Cl 0.65051(11) 0.33185(10) 0.81469(7) 0.0263(3) Uani 1 1 d .

loop_
_atom_site_aniso_label
_atom_site_aniso_U_11
_atom_site_aniso_U_22
_atom_site_aniso_U_33
_atom_site_aniso_U_23
_atom_site_aniso_U_13
_atom_site_aniso_U_12
N1 0.0214(17) 0.0215(18) 0.0193(17) 0.0026(13) 0.0012(13) -0.0018(13)
C2 0.021(2) 0.023(2) 0.0173(19) 0.0036(16) 0.0026(15) -0.0003(16)
C3 0.023(2) 0.022(2) 0.022(2) -0.0023(16) 0.0031(16) 0.0041(16)
C4 0.024(2) 0.033(2) 0.017(2) 0.0001(17) 0.0014(16) 0.0000(18)
C5 0.023(2) 0.034(2) 0.017(2) 0.0065(17) 0.0002(16) -0.0042(18)
C6 0.021(2) 0.027(2) 0.027(2) 0.0017(18) 0.0002(17) 0.0002(17)
C7 0.025(2) 0.023(2) 0.020(2) 0.0030(16) 0.0025(16) -0.0002(17)
N8 0.028(2) 0.035(2) 0.0245(19) -0.0062(16) -0.0047(15) 0.0059(16)
C9 0.027(2) 0.044(3) 0.018(2) -0.0037(19) -0.0015(17) 0.004(2)
C10 0.020(2) 0.028(2) 0.017(2) 0.0029(16) 0.0024(15) -0.0031(16)
C11 0.020(2) 0.020(2) 0.021(2) 0.0013(16) 0.0039(16) -0.0038(15)
C12 0.027(2) 0.024(2) 0.022(2) -0.0020(17) 0.0005(17) 0.0055(17)
C13 0.027(2) 0.036(3) 0.018(2) -0.0004(18) 0.0007(17) 0.0014(18)
C14 0.020(2) 0.028(2) 0.024(2) 0.0065(17) -0.0046(16) -0.0049(17)
C15 0.026(2) 0.027(2) 0.025(2) -0.0003(18) 0.0007(17) 0.0036(17)
C16 0.025(2) 0.031(2) 0.019(2) -0.0024(17) 0.0019(16) 0.0014(18)
Br17 0.0293(3) 0.0396(3) 0.0217(3) -0.0065(2) -0.00025(19) 0.0124(2)
C18 0.023(2) 0.040(3) 0.021(2) 0.0042(19) -0.0014(17) 0.0019(19)
F19 0.0316(14) 0.0441(17) 0.0243(13) -0.0035(11) -0.0073(11) 0.0001(12)
F20 0.0402(16) 0.0455(17) 0.0266(14) 0.0154(12) -0.0064(12) -0.0070(13)
F21 0.0353(15) 0.0471(17) 0.0278(14) -0.0041(12) -0.0090(11) 0.0158(13)
Cl22 0.0302(6) 0.0305(6) 0.0274(5) 0.0027(4) -0.0098(4) 0.0019(4)
N31 0.0169(16) 0.0279(19) 0.0171(17) 0.0045(14) 0.0004(13) -0.0010(14)
C32 0.021(2) 0.022(2) 0.017(2) 0.0035(16) 0.0022(15) -0.0009(16)
C33 0.022(2) 0.025(2) 0.021(2) 0.0006(16) 0.0027(16) 0.0052(16)
C34 0.024(2) 0.025(2) 0.018(2) -0.0014(16) 0.0011(16) 0.0004(17)
C35 0.022(2) 0.027(2) 0.018(2) 0.0025(16) -0.0008(16) 0.0012(17)
C36 0.0145(19) 0.033(2) 0.019(2) 0.0060(17) -0.0001(15) 0.0044(16)
C37 0.019(2) 0.023(2) 0.017(2) 0.0045(16) 0.0005(15) -0.0030(16)
N38 0.0244(18) 0.032(2) 0.0180(17) -0.0013(14) -0.0013(14) 0.0053(15)
C39 0.028(2) 0.032(2) 0.018(2) -0.0036(17) -0.0014(17) 0.0020(18)
C40 0.020(2) 0.026(2) 0.018(2) 0.0042(16) 0.0003(15) -0.0026(16)
C41 0.021(2) 0.021(2) 0.0167(19) 0.0016(15) 0.0001(15) -0.0044(16)
C42 0.024(2) 0.031(2) 0.021(2) 0.0003(17) 0.0016(16) 0.0046(17)
C43 0.027(2) 0.030(2) 0.021(2) -0.0031(17) -0.0006(17) 0.0001(18)
C44 0.022(2) 0.032(2) 0.019(2) 0.0064(17) -0.0043(16) -0.0045(17)
C45 0.021(2) 0.032(2) 0.024(2) 0.0019(18) -0.0015(17) 0.0044(17)
C46 0.026(2) 0.030(2) 0.018(2) -0.0014(17) 0.0012(16) 0.0009(17)
Br47 0.0249(3) 0.0299(3) 0.0212(3) -0.00088(18) -0.00334(18) 0.00932(18)
C48 0.023(2) 0.044(3) 0.018(2) -0.0011(19) -0.0016(17) 0.0055(19)
F49 0.0354(15) 0.0535(19) 0.0236(14) -0.0112(12) -0.0046(11) 0.0188(13)
F50 0.0315(14) 0.0497(18) 0.0265(14) -0.0151(12) -0.0048(11) 0.0029(12)
F51 0.0473(17) 0.0497(18) 0.0205(13) 0.0007(12) 0.0106(12) 0.0028(14)
Cl52 0.0273(5) 0.0323(6) 0.0195(5) 0.0028(4) -0.0068(4) -0.0017(4)

loop_
_atom_type_symbol
_atom_type_description
_atom_type_scat_dispersion_real
_atom_type_scat_dispersion_imag
_atom_type_scat_source
C C 0.0181 0.0091 'International Tables Vol C Tables 4.2.6.8 and 6.1.1.4'
H H 0.0000 0.0000 'International Tables Vol C Tables 4.2.6.8 and 6.1.1.4'
N N 0.0311 0.0180 'International Tables Vol C Tables 4.2.6.8 and 6.1.1.4'
F F 0.0727 0.0534 'International Tables Vol C Tables 4.2.6.8 and 6.1.1.4'
Cl Cl 0.3639 0.7018 'International Tables Vol C Tables 4.2.6.8 and 6.1.1.4'
Br Br -0.6763 1.2805 'International Tables Vol C Tables 4.2.6.8 and 6.1.1.4'

loop_
_geom_angle_atom_site_label_1
_geom_angle_atom_site_label_2
_geom_angle_atom_site_label_3
_geom_angle
C10 N1 C2 117.2(4)
N1 C2 C7 122.0(4)
N1 C2 C3 120.2(4)
C7 C2 C3 117.8(4)
C4 C3 C2 121.0(4)
C4 C3 Br17 119.6(3)
C2 C3 Br17 119.4(3)
C3 C4 C5 119.7(4)
C3 C4 H4 120.2
C5 C4 H4 120.2
C6 C5 C4 121.5(4)
C6 C5 C18 120.6(4)
C4 C5 C18 117.9(4)
C5 C6 C7 118.9(4)
C5 C6 H6 120.5
C7 C6 H6 120.5
N8 C7 C2 120.5(4)
N8 C7 C6 118.4(4)
C2 C7 C6 121.0(4)
C9 N8 C7 116.1(4)
N8 C9 C10 123.9(4)
N8 C9 H9 118.0
C10 C9 H9 118.0
N1 C10 C9 120.1(4)
N1 C10 C11 117.8(4)
C9 C10 C11 122.1(4)
C16 C11 C12 118.5(4)
C16 C11 C10 120.8(4)
C12 C11 C10 120.6(4)
C13 C12 C11 120.5(4)
C13 C12 H12 119.8
C11 C12 H12 119.8
C14 C13 C12 119.6(4)
C14 C13 H13 120.2
C12 C13 H13 120.2
C13 C14 C15 120.7(4)
C13 C14 Cl22 119.5(4)
C15 C14 Cl22 119.8(3)
C16 C15 C14 119.5(4)
C16 C15 H15 120.3
C14 C15 H15 120.2
C15 C16 C11 121.1(4)
C15 C16 H16 119.4
C11 C16 H16 119.4
F21 C18 F19 107.3(4)
F21 C18 F20 107.1(4)
F19 C18 F20 106.5(4)
F21 C18 C5 112.9(4)
F19 C18 C5 112.4(4)
F20 C18 C5 110.3(4)
C40 N31 C32 117.8(4)
N31 C32 C37 121.0(4)
N31 C32 C33 118.7(4)
C37 C32 C33 120.3(4)
C34 C33 C32 119.1(4)
C34 C33 H33 120.4
C32 C33 H33 120.4
C33 C34 C35 121.4(4)
C33 C34 C48 120.8(4)
C35 C34 C48 117.7(4)
C36 C35 C34 119.4(4)
C36 C35 H35 120.3
C34 C35 H35 120.3
C35 C36 C37 121.7(4)
C35 C36 Br47 118.7(3)
C37 C36 Br47 119.6(3)
N38 C37 C32 121.0(4)
N38 C37 C36 121.0(4)
C32 C37 C36 117.9(4)
C39 N38 C37 116.3(4)
N38 C39 C40 123.8(4)
N38 C39 H39 118.1
C40 C39 H39 118.1
N31 C40 C39 120.1(4)
N31 C40 C41 118.1(4)
C39 C40 C41 121.9(4)
C46 C41 C42 118.1(4)
C46 C41 C40 120.9(4)
C42 C41 C40 121.0(4)
C43 C42 C41 121.4(4)
C43 C42 H42 119.3
C41 C42 H42 119.3
C42 C43 C44 118.5(4)
C42 C43 H43 120.7
C44 C43 H43 120.7
C45 C44 C43 121.3(4)
C45 C44 Cl52 120.1(3)
C43 C44 Cl52 118.6(3)
C44 C45 C46 119.3(4)
C44 C45 H45 120.3
C46 C45 H45 120.3
C45 C46 C41 121.3(4)
C45 C46 H46 119.3
C41 C46 H46 119.3
F49 C48 F51 107.3(4)
F49 C48 F50 107.3(4)
F51 C48 F50 105.3(3)
F49 C48 C34 113.2(4)
F51 C48 C34 111.8(4)
F50 C48 C34 111.5(4)

loop_
_geom_bond_atom_site_label_1
_geom_bond_atom_site_label_2
_geom_bond_distance
N1 C10 1.326(6)
N1 C2 1.360(6)
C2 C7 1.409(6)
C2 C3 1.420(6)
C3 C4 1.376(6)
C3 Br17 1.891(4)
C4 C5 1.401(7)
C4 H4 0.9500
C5 C6 1.370(6)
C5 C18 1.504(6)
C6 C7 1.412(6)
C6 H6 0.9500
C7 N8 1.371(6)
N8 C9 1.314(6)
C9 C10 1.427(6)
C9 H9 0.9500
C10 C11 1.478(6)
C11 C16 1.390(6)
C11 C12 1.409(6)
C12 C13 1.384(6)
C12 H12 0.9500
C13 C14 1.378(7)
C13 H13 0.9500
C14 C15 1.395(7)
C14 Cl22 1.733(4)
C15 C16 1.374(6)
C15 H15 0.9500
C16 H16 0.9500
C18 F21 1.336(5)
C18 F19 1.337(6)
C18 F20 1.346(5)
N31 C40 1.322(6)
N31 C32 1.368(5)
C32 C37 1.414(6)
C32 C33 1.421(6)
C33 C34 1.362(6)
C33 H33 0.9500
C34 C35 1.421(6)
C34 C48 1.503(6)
C35 C36 1.353(6)
C35 H35 0.9500
C36 C37 1.418(6)
C36 Br47 1.895(4)
C37 N38 1.367(6)
N38 C39 1.312(6)
C39 C40 1.432(6)
C39 H39 0.9500
C40 C41 1.478(6)
C41 C46 1.388(6)
C41 C42 1.404(6)
C42 C43 1.384(6)
C42 H42 0.9500
C43 C44 1.391(7)
C43 H43 0.9500
C44 C45 1.378(7)
C44 Cl52 1.736(4)
C45 C46 1.382(6)
C45 H45 0.9500
C46 H46 0.9500
C48 F49 1.325(6)
C48 F51 1.338(6)
C48 F50 1.350(5)

loop_
_geom_torsion_atom_site_label_1
_geom_torsion_atom_site_label_2
_geom_torsion_atom_site_label_3
_geom_torsion_atom_site_label_4
_geom_torsion
C10 N1 C2 C7 -0.1(6)
C10 N1 C2 C3 179.2(4)
N1 C2 C3 C4 -176.6(4)
C7 C2 C3 C4 2.7(6)
N1 C2 C3 Br17 5.1(5)
C7 C2 C3 Br17 -175.5(3)
C2 C3 C4 C5 -0.6(6)
Br17 C3 C4 C5 177.7(3)
C3 C4 C5 C6 -2.4(7)
C3 C4 C5 C18 174.8(4)
C4 C5 C6 C7 3.2(6)
C18 C5 C6 C7 -174.0(4)
N1 C2 C7 N8 -1.6(6)
C3 C2 C7 N8 179.1(4)
N1 C2 C7 C6 177.3(4)
C3 C2 C7 C6 -2.0(6)
C5 C6 C7 N8 178.1(4)
C5 C6 C7 C2 -0.9(6)
C2 C7 N8 C9 0.9(6)
C6 C7 N8 C9 -178.1(4)
C7 N8 C9 C10 1.4(7)
C2 N1 C10 C9 2.3(6)
C2 N1 C10 C11 -178.4(4)
N8 C9 C10 N1 -3.1(7)
N8 C9 C10 C11 177.6(4)
N1 C10 C11 C16 2.9(6)
C9 C10 C11 C16 -177.7(4)
N1 C10 C11 C12 -179.5(4)
C9 C10 C11 C12 -0.2(6)
C16 C11 C12 C13 -2.1(6)
C10 C11 C12 C13 -179.7(4)
C11 C12 C13 C14 1.1(7)
C12 C13 C14 C15 0.2(7)
C12 C13 C14 Cl22 179.2(3)
C13 C14 C15 C16 -0.5(7)
Cl22 C14 C15 C16 -179.6(3)
C14 C15 C16 C11 -0.5(7)
C12 C11 C16 C15 1.8(6)
C10 C11 C16 C15 179.3(4)
C6 C5 C18 F21 -12.4(6)
C4 C5 C18 F21 170.3(4)
C6 C5 C18 F19 -134.0(4)
C4 C5 C18 F19 48.7(5)
C6 C5 C18 F20 107.3(5)
C4 C5 C18 F20 -70.0(5)
C40 N31 C32 C37 1.4(6)
C40 N31 C32 C33 -179.9(4)
N31 C32 C33 C34 -177.7(4)
C37 C32 C33 C34 1.1(6)
C32 C33 C34 C35 1.3(6)
C32 C33 C34 C48 178.4(4)
C33 C34 C35 C36 -2.7(7)
C48 C34 C35 C36 -179.9(4)
C34 C35 C36 C37 1.7(6)
C34 C35 C36 Br47 179.6(3)
N31 C32 C37 N38 -3.5(6)
C33 C32 C37 N38 177.8(4)
N31 C32 C37 C36 176.7(4)
C33 C32 C37 C36 -2.0(6)
C35 C36 C37 N38 -179.2(4)
Br47 C36 C37 N38 2.9(6)
C35 C36 C37 C32 0.6(6)
Br47 C36 C37 C32 -177.3(3)
C32 C37 N38 C39 2.3(6)
C36 C37 N38 C39 -177.9(4)
C37 N38 C39 C40 0.7(7)
C32 N31 C40 C39 1.5(6)
C32 N31 C40 C41 -178.6(3)
N38 C39 C40 N31 -2.8(7)
N38 C39 C40 C41 177.4(4)
N31 C40 C41 C46 2.4(6)
C39 C40 C41 C46 -177.7(4)
N31 C40 C41 C42 -178.6(4)
C39 C40 C41 C42 1.3(6)
C46 C41 C42 C43 -1.0(6)
C40 C41 C42 C43 180.0(4)
C41 C42 C43 C44 -0.9(7)
C42 C43 C44 C45 2.4(7)
C42 C43 C44 Cl52 -179.6(3)
C43 C44 C45 C46 -2.0(7)
Cl52 C44 C45 C46 -180.0(3)
C44 C45 C46 C41 0.1(7)
C42 C41 C46 C45 1.4(6)
C40 C41 C46 C45 -179.6(4)
C33 C34 C48 F49 10.2(6)
C35 C34 C48 F49 -172.6(4)
C33 C34 C48 F51 -111.2(5)
C35 C34 C48 F51 66.1(5)
C33 C34 C48 F50 131.3(4)
C35 C34 C48 F50 -51.5(6)
